data_7235086
loop_
_publ_author_name
'Thomas-Gipson, Jintha'
'Beobide, Garikoitz'
'Castillo, Oscar'
'Luque, Antonio'
'Pascual-Colino, Jon'
'P\'erez-Y\'a\~nez, Sonia'
'Rom\'an, Pascual'

_publ_section_title
;
 Providing evidence for the requirements to achieve supramolecular
 materials based on metal--nucleobase entities
;
_journal_issue 18
_journal_name_full CrystEngComm
_journal_page_first 2528
_journal_paper_doi 10.1039/C8CE00141C
_journal_volume 20
_journal_year 2018
_chemical_formula_iupac '[Co(C5H2ClN4)2(OH2)4].4H2O'
_chemical_formula_moiety 'C10 H12 Cl2 Co N8 O4, 4(H2 O)'
_chemical_formula_sum 'C10 H20 Cl2 Co N8 O8'
_chemical_formula_weight 510.17
_chemical_name_systematic
; 
[tetraaquabis(6-chloropurinato-kN9)cobalt(II)] dihydrate
;
_space_group_IT_number 14
_space_group_name_Hall '-P 2ybc'
_space_group_name_H-M_alt 'P 1 21/c 1'
_symmetry_cell_setting monoclinic
_symmetry_space_group_name_Hall '-P 2ybc'
_symmetry_space_group_name_H-M 'P 1 21/c 1'
_atom_sites_solution_hydrogens geom
_atom_sites_solution_primary direct
_atom_sites_solution_secondary difmap
_audit_creation_method SHELXL
_audit_update_record
;
2018-01-29 deposited with the CCDC.
2018-04-16 downloaded from the CCDC.
;
_cell_angle_alpha 90.00
_cell_angle_beta 110.057(2)
_cell_angle_gamma 90.00
_cell_formula_units_Z 2
_cell_length_a 10.6365(2)
_cell_length_b 13.2099(1)
_cell_length_c 7.3378(1)
_cell_measurement_reflns_used 6896
_cell_measurement_temperature 100(2)
_cell_measurement_theta_max 28.255
_cell_measurement_theta_min 2.04
_cell_measurement_wavelength 0.71073
_cell_volume 968.48(3)
_computing_cell_refinement 'CrysAlis CCD (Oxford Diffraction, 2003)'
_computing_data_collection 'CrysAlis CCD (Oxford Diffraction, 2003)'
_computing_data_reduction 'CrysAlis RED (Oxford Diffraction, 2003)'
_computing_molecular_graphics 'Ortep-3 (Farrugia, 1997)'
_computing_publication_material 'WinGX (Farrugia, 1999)'
_computing_structure_refinement 'SHELXL-97 (Sheldrick, 1997)'
_computing_structure_solution 'Sir92 (Altomare et al., 1993)'
_diffrn_ambient_temperature 100(2)
_diffrn_measured_fraction_theta_full 1.000
_diffrn_measured_fraction_theta_max 0.920
_diffrn_measurement_device_type Xcalibur
_diffrn_measurement_method \w
_diffrn_radiation_monochromator graphite
_diffrn_radiation_source 'fine-focus sealed tube'
_diffrn_radiation_type MoK\a
_diffrn_radiation_wavelength 0.71073
_diffrn_reflns_av_R_equivalents 0.0210
_diffrn_reflns_av_unetI/netI 0.0230
_diffrn_reflns_limit_h_max 13
_diffrn_reflns_limit_h_min -12
_diffrn_reflns_limit_k_max 17
_diffrn_reflns_limit_k_min -17
_diffrn_reflns_limit_l_max 7
_diffrn_reflns_limit_l_min -9
_diffrn_reflns_number 6896
_diffrn_reflns_theta_full 25.242
_diffrn_reflns_theta_max 28.255
_diffrn_reflns_theta_min 2.038
_diffrn_standards_decay_% 0
_diffrn_standards_interval_count 0
_diffrn_standards_interval_time 0
_diffrn_standards_number 0
_exptl_absorpt_coefficient_mu 1.221
_exptl_absorpt_correction_T_max 0.989
_exptl_absorpt_correction_T_min 0.868
_exptl_absorpt_correction_type numerical
_exptl_absorpt_process_details 'CrysAlis RED (Oxford Diffraction, 2003)'
_exptl_crystal_colour green
_exptl_crystal_density_diffrn 1.749
_exptl_crystal_density_meas ?
_exptl_crystal_description plate
_exptl_crystal_F_000 522
_exptl_crystal_size_max 0.12
_exptl_crystal_size_mid 0.10
_exptl_crystal_size_min 0.02
_refine_diff_density_max 0.373
_refine_diff_density_min -0.428
_refine_diff_density_rms 0.062
_refine_ls_extinction_method none
_refine_ls_goodness_of_fit_ref 1.075
_refine_ls_hydrogen_treatment constr
_refine_ls_matrix_type full
_refine_ls_number_parameters 133
_refine_ls_number_reflns 2210
_refine_ls_number_restraints 0
_refine_ls_restrained_S_all 1.075
_refine_ls_R_factor_all 0.0276
_refine_ls_R_factor_gt 0.0250
_refine_ls_shift/su_max 0.001
_refine_ls_shift/su_mean 0.000
_refine_ls_structure_factor_coef Fsqd
_refine_ls_weighting_details 'w=1/[\s^2^(Fo^2^)+(0.0248P)^2^+0.6272P] where P=(Fo^2^+2Fc^2^)/3'
_refine_ls_weighting_scheme calc
_refine_ls_wR_factor_gt 0.0602
_refine_ls_wR_factor_ref 0.0617
_reflns_number_gt 2026
_reflns_number_total 2210
_reflns_threshold_expression >2sigma(I)
_cod_data_source_file c8ce00141c2.cif
_cod_data_source_block compound6
_cod_depositor_comments
;
The following automatic conversions were performed:

'_exptl_crystal_density_meas' value 'not measured' was changed to '?'
- the value is perceived as not measured.

Automatic conversion script
Id: cif_fix_values 5376 2017-05-30 11:51:03Z andrius 
;
_cod_original_cell_volume 968.48(2)
_cod_original_sg_symbol_H-M 'P 21/c'
_cod_database_code 7235086

loop_
_symmetry_equiv_pos_as_xyz
'x, y, z'
'-x, y+1/2, -z+1/2'
'-x, -y, -z'
'x, -y-1/2, z-1/2'

loop_
_atom_site_label
_atom_site_type_symbol
_atom_site_fract_x
_atom_site_fract_y
_atom_site_fract_z
_atom_site_U_iso_or_equiv
_atom_site_adp_type
_atom_site_occupancy
_atom_site_site_symmetry_order
_atom_site_calc_flag
_atom_site_refinement_flags_posn
_atom_site_refinement_flags_adp
_atom_site_refinement_flags_occupancy
Co1 Co 1.000000 0.500000 0.500000 0.00784(9) Uani 1 2 d S . P
N1 N 0.56423(14) 0.76433(10) 0.4413(2) 0.0135(3) Uani 1 1 d . . .
C2 C 0.58339(16) 0.66302(12) 0.4430(2) 0.0143(3) Uani 1 1 d . . .
H2 H 0.509637 0.621752 0.440372 0.017 Uiso 1 1 calc R U .
N3 N 0.69432(13) 0.61509(10) 0.44791(19) 0.0125(3) Uani 1 1 d . . .
C4 C 0.79545(15) 0.67717(11) 0.4520(2) 0.0096(3) Uani 1 1 d . . .
C5 C 0.78712(15) 0.78386(11) 0.4484(2) 0.0103(3) Uani 1 1 d . . .
C6 C 0.66551(16) 0.82351(11) 0.4423(2) 0.0118(3) Uani 1 1 d . . .
Cl6 Cl 0.63996(4) 0.95210(3) 0.43541(6) 0.01847(11) Uani 1 1 d . . .
N7 N 0.90846(13) 0.82371(10) 0.45400(19) 0.0121(3) Uani 1 1 d . . .
C8 C 0.98124(16) 0.73975(12) 0.4611(2) 0.0114(3) Uani 1 1 d . . .
H8 H 1.071622 0.743522 0.466456 0.014 Uiso 1 1 calc R U .
N9 N 0.92066(13) 0.64953(10) 0.46045(18) 0.0100(3) Uani 1 1 d . . .
O1W O 0.97428(12) 0.49782(8) 0.77411(16) 0.0132(2) Uani 1 1 d . . .
H11 H 1.035300 0.460700 0.856400 0.020 Uiso 1 1 d . U .
H12 H 0.980000 0.558800 0.820900 0.020 Uiso 1 1 d . U .
O2W O 1.19130(11) 0.56303(8) 0.60499(16) 0.0125(2) Uani 1 1 d . . .
H21 H 1.250300 0.517700 0.608400 0.019 Uiso 1 1 d . U .
H22 H 1.224500 0.596900 0.719600 0.019 Uiso 1 1 d . U .
O3W O 0.74333(12) 0.36443(9) 0.75089(17) 0.0196(3) Uani 1 1 d . . .
H31 H 0.791100 0.408700 0.721100 0.029 Uiso 1 1 d . U .
H32 H 0.737000 0.304400 0.677400 0.029 Uiso 1 1 d . U .
O4W O 0.30333(11) 0.82025(9) 0.42271(16) 0.0146(2) Uani 1 1 d . . .
H41 H 0.396700 0.809900 0.448900 0.022 Uiso 1 1 d . U .
H42 H 0.293200 0.834100 0.529900 0.022 Uiso 1 1 d . U .

loop_
_atom_site_aniso_label
_atom_site_aniso_U_11
_atom_site_aniso_U_22
_atom_site_aniso_U_33
_atom_site_aniso_U_23
_atom_site_aniso_U_13
_atom_site_aniso_U_12
Co1 0.00793(15) 0.00709(15) 0.00879(15) -0.00003(11) 0.00325(11) 0.00033(10)
N1 0.0123(7) 0.0128(6) 0.0159(7) 0.0001(5) 0.0052(5) 0.0013(5)
C2 0.0108(8) 0.0137(8) 0.0185(8) -0.0004(6) 0.0053(6) -0.0011(6)
N3 0.0110(6) 0.0114(6) 0.0155(7) -0.0001(5) 0.0050(5) 0.0001(5)
C4 0.0097(7) 0.0106(7) 0.0082(7) -0.0001(6) 0.0026(6) 0.0007(6)
C5 0.0118(7) 0.0098(7) 0.0097(7) 0.0002(6) 0.0041(6) 0.0002(6)
C6 0.0143(8) 0.0093(7) 0.0113(7) 0.0000(6) 0.0038(6) 0.0025(6)
Cl6 0.0188(2) 0.00913(18) 0.0291(2) 0.00012(16) 0.01018(17) 0.00406(15)
N7 0.0112(6) 0.0106(6) 0.0150(7) 0.0009(5) 0.0052(5) -0.0003(5)
C8 0.0098(7) 0.0121(7) 0.0128(7) 0.0012(6) 0.0045(6) 0.0005(6)
N9 0.0095(6) 0.0098(6) 0.0112(6) 0.0000(5) 0.0042(5) 0.0002(5)
O1W 0.0189(6) 0.0103(5) 0.0108(5) 0.0009(4) 0.0053(5) 0.0036(4)
O2W 0.0108(5) 0.0107(5) 0.0149(6) -0.0022(4) 0.0032(4) 0.0009(4)
O3W 0.0241(7) 0.0173(6) 0.0217(6) -0.0038(5) 0.0135(5) -0.0071(5)
O4W 0.0134(6) 0.0151(6) 0.0161(6) 0.0001(5) 0.0060(5) 0.0025(4)

loop_
_atom_type_symbol
_atom_type_description
_atom_type_scat_dispersion_real
_atom_type_scat_dispersion_imag
_atom_type_scat_source
C C 0.0033 0.0016 'International Tables Vol C Tables 4.2.6.8 and 6.1.1.4'
H H 0.0000 0.0000 'International Tables Vol C Tables 4.2.6.8 and 6.1.1.4'
N N 0.0061 0.0033 'International Tables Vol C Tables 4.2.6.8 and 6.1.1.4'
O O 0.0106 0.0060 'International Tables Vol C Tables 4.2.6.8 and 6.1.1.4'
Co Co 0.3494 0.9721 'International Tables Vol C Tables 4.2.6.8 and 6.1.1.4'
Cl Cl 0.1484 0.1585 'International Tables Vol C Tables 4.2.6.8 and 6.1.1.4'

loop_
_geom_angle_atom_site_label_1
_geom_angle_atom_site_label_2
_geom_angle_atom_site_label_3
_geom_angle
_geom_angle_site_symmetry_1
_geom_angle_site_symmetry_3
O2W Co1 O2W 180.00(5) 3_766 .
O2W Co1 O1W 85.30(4) 3_766 .
O2W Co1 O1W 94.70(4) . .
O2W Co1 O1W 94.70(4) 3_766 3_766
O2W Co1 O1W 85.30(4) . 3_766
O1W Co1 O1W 180.0 . 3_766
O2W Co1 N9 88.33(5) 3_766 3_766
O2W Co1 N9 91.67(5) . 3_766
O1W Co1 N9 91.84(4) . 3_766
O1W Co1 N9 88.16(4) 3_766 3_766
O2W Co1 N9 91.67(5) 3_766 .
O2W Co1 N9 88.33(5) . .
O1W Co1 N9 88.16(4) . .
O1W Co1 N9 91.84(4) 3_766 .
N9 Co1 N9 180.0 3_766 .
C6 N1 C2 117.54(14) . .
N3 C2 N1 126.95(15) . .
N3 C2 H2 116.5 . .
N1 C2 H2 116.5 . .
C2 N3 C4 113.96(13) . .
N3 C4 N9 126.86(14) . .
N3 C4 C5 124.33(14) . .
N9 C4 C5 108.81(13) . .
N7 C5 C6 135.33(14) . .
N7 C5 C4 109.15(13) . .
C6 C5 C4 115.52(14) . .
N1 C6 C5 121.69(14) . .
N1 C6 Cl6 117.48(12) . .
C5 C6 Cl6 120.83(12) . .
C8 N7 C5 101.92(13) . .
N7 C8 N9 117.35(13) . .
N7 C8 H8 121.3 . .
N9 C8 H8 121.3 . .
C8 N9 C4 102.76(12) . .
C8 N9 Co1 130.58(10) . .
C4 N9 Co1 126.22(10) . .
Co1 O1W H11 110.9 . .
Co1 O1W H12 110.3 . .
H11 O1W H12 108.3 . .
Co1 O2W H21 110.0 . .
Co1 O2W H22 123.9 . .
H21 O2W H22 105.5 . .
H31 O3W H32 111.2 . .
H41 O4W H42 107.3 . .

loop_
_geom_bond_atom_site_label_1
_geom_bond_atom_site_label_2
_geom_bond_distance
_geom_bond_site_symmetry_2
Co1 O2W 2.0861(11) 3_766
Co1 O2W 2.0861(11) .
Co1 O1W 2.1210(11) .
Co1 O1W 2.1210(11) 3_766
Co1 N9 2.1284(13) 3_766
Co1 N9 2.1284(13) .
N1 C6 1.329(2) .
N1 C2 1.353(2) .
C2 N3 1.329(2) .
C2 H2 0.9500 .
N3 C4 1.345(2) .
C4 N9 1.3618(19) .
C4 C5 1.412(2) .
C5 N7 1.381(2) .
C5 C6 1.382(2) .
C6 Cl6 1.7183(16) .
N7 C8 1.343(2) .
C8 N9 1.354(2) .
C8 H8 0.9500 .
O1W H11 0.8703 .
O1W H12 0.8695 .
O2W H21 0.8615 .
O2W H22 0.9102 .
O3W H31 0.8510 .
O3W H32 0.9483 .
O4W H41 0.9544 .
O4W H42 0.8496 .

loop_
_geom_hbond_atom_site_label_D
_geom_hbond_atom_site_label_H
_geom_hbond_atom_site_label_A
_geom_hbond_distance_DH
_geom_hbond_distance_HA
_geom_hbond_distance_DA
_geom_hbond_angle_DHA
_geom_hbond_site_symmetry_A
O1W H11 N7 0.87 2.24 3.0198(17) 149.8 2_746
O1W H12 N7 0.87 2.11 2.9024(16) 151.3 4_576
O2W H21 N3 0.86 1.94 2.7369(17) 153.4 3_766
O2W H22 O4W 0.91 1.81 2.7069(16) 169.5 4_676
O3W H31 O1W 0.85 2.19 2.9802(16) 153.6 .
O3W H32 O4W 0.95 1.79 2.7180(17) 163.9 3_666
O4W H41 N1 0.95 1.90 2.8293(17) 164.0 .
O4W H42 O3W 0.85 1.82 2.6718(16) 175.3 2_656
O1W H11 N7 0.87 2.24 3.0198(17) 149.8 2_746
O1W H12 N7 0.87 2.11 2.9024(16) 151.3 4_576
O2W H21 N3 0.86 1.94 2.7369(17) 153.4 3_766
O2W H22 O4W 0.91 1.81 2.7069(16) 169.5 4_676
O3W H31 O1W 0.85 2.19 2.9802(16) 153.6 .
O3W H32 O4W 0.95 1.79 2.7180(17) 163.9 3_666
O4W H41 N1 0.95 1.90 2.8293(17) 164.0 .
O4W H42 O3W 0.85 1.82 2.6718(16) 175.3 2_656
